data_7158911
loop_
_publ_author_name
'Chen, Zunsheng'
'Xie, Xin'
'Chen, Weiming'
'Luo, Nianhua'
'Li, Xiaoning'
'Yu, Fuchao'
'Huang, Jiuzhong'

_publ_section_title
;
 Facial Access to 2,2-Difluoro-2,3-dihydrofuran Skeleton without Extra
 Additive: DMF-Promoted Difluorocarbene Formation of ClCF2CO2Na
;
_journal_name_full 'Organic &amp; Biomolecular Chemistry'
_journal_paper_doi 10.1039/D2OB01542K
_journal_year 2022
_chemical_formula_moiety 'C12 H12 Cl F2 N O'
_chemical_formula_sum 'C12 H12 Cl F2 N O'
_chemical_formula_weight 259.68
_space_group_crystal_system triclinic
_space_group_IT_number 2
_space_group_name_Hall '-P 1'
_space_group_name_H-M_alt 'P -1'
_atom_sites_solution_hydrogens geom
_atom_sites_solution_primary direct
_audit_creation_date 2021-11-27
_audit_creation_method
;
Olex2 1.3
(compiled 2020.11.12 svn.r5f609507 for OlexSys, GUI svn.r6408)
;
_audit_update_record
;
2022-07-14 deposited with the CCDC.	2022-10-04 downloaded from the CCDC.
;
_cell_angle_alpha 90.098(11)
_cell_angle_beta 97.747(11)
_cell_angle_gamma 110.017(13)
_cell_formula_units_Z 4
_cell_length_a 8.8005(12)
_cell_length_b 11.8789(16)
_cell_length_c 12.2138(17)
_cell_measurement_reflns_used 2221
_cell_measurement_temperature 150.00(10)
_cell_measurement_theta_max 28.2000
_cell_measurement_theta_min 2.4260
_cell_volume 1187.2(3)
_computing_cell_refinement 'CrysAlisPro 1.171.38.43f (Rigaku OD, 2015)'
_computing_data_collection 'CrysAlisPro 1.171.38.43f (Rigaku OD, 2015)'
_computing_data_reduction 'CrysAlisPro 1.171.38.43f (Rigaku OD, 2015)'
_computing_molecular_graphics 'Olex2 1.3 (Dolomanov et al., 2009)'
_computing_publication_material 'Olex2 1.3 (Dolomanov et al., 2009)'
_computing_structure_refinement 'SHELXL 2018/3 (Sheldrick, 2015)'
_computing_structure_solution 'SHELXS  (Sheldrick, 2008)'
_diffrn_ambient_environment N~2~
_diffrn_ambient_temperature 150.00(10)
_diffrn_detector 'CCD plate'
_diffrn_detector_area_resol_mean 5.2684
_diffrn_detector_type AtlasS2
_diffrn_measured_fraction_theta_full 1.000
_diffrn_measured_fraction_theta_max 1.000
_diffrn_measurement_details
;
List of Runs (angles in degrees, time in seconds):

  # Type    Start    End  Width  t~exp~   \w     \q     \k     \f   Frames
#--------------------------------------------------------------------------
  1  \w    -57.00  40.00   1.00    2.50    --   12.05 -57.00  60.00   97
  2  \w    -12.00  76.00   1.00    2.50    --   12.05  73.00 -29.00   88
  3  \w    -11.00  85.00   1.00    2.50    --   12.05  57.00-150.00   96
  4  \w     -2.00  12.00   1.00    6.00    --   11.82 -99.00   0.00   14
;
_diffrn_measurement_device 'four-circle diffractometer'
_diffrn_measurement_device_type 'SuperNova, Dual, Cu at zero, AtlasS2'
_diffrn_measurement_method '\w scans'
_diffrn_orient_matrix_type 'CrysAlisPro convention (1999,Acta A55,543-557)'
_diffrn_orient_matrix_UB_11 0.0638037000
_diffrn_orient_matrix_UB_12 0.0565710000
_diffrn_orient_matrix_UB_13 0.0045456000
_diffrn_orient_matrix_UB_21 -0.0283384000
_diffrn_orient_matrix_UB_22 0.0163354000
_diffrn_orient_matrix_UB_23 0.0471601000
_diffrn_orient_matrix_UB_31 0.0513821000
_diffrn_orient_matrix_UB_32 -0.0241278000
_diffrn_orient_matrix_UB_33 0.0346309000
_diffrn_radiation_monochromator mirror
_diffrn_radiation_probe x-ray
_diffrn_radiation_type 'Mo K\a'
_diffrn_radiation_wavelength 0.71073
_diffrn_reflns_av_unetI/netI 0.0776
_diffrn_reflns_Laue_measured_fraction_full 1.000
_diffrn_reflns_Laue_measured_fraction_max 1.000
_diffrn_reflns_limit_h_max 10
_diffrn_reflns_limit_h_min -10
_diffrn_reflns_limit_k_max 14
_diffrn_reflns_limit_k_min -14
_diffrn_reflns_limit_l_max 14
_diffrn_reflns_limit_l_min -14
_diffrn_reflns_number 4184
_diffrn_reflns_point_group_measured_fraction_full 1.000
_diffrn_reflns_point_group_measured_fraction_max 1.000
_diffrn_reflns_theta_full 24.998
_diffrn_reflns_theta_max 24.998
_diffrn_reflns_theta_min 2.421
_diffrn_source 'micro-focus sealed X-ray tube'
_diffrn_source_type 'SuperNova (Mo) X-ray Source'
_exptl_absorpt_coefficient_mu 0.330
_exptl_absorpt_correction_T_max 1.00000
_exptl_absorpt_correction_T_min 0.33481
_exptl_absorpt_correction_type multi-scan
_exptl_absorpt_process_details
;
CrysAlisPro 1.171.38.43f (Rigaku Oxford Diffraction, 2015)
Empirical absorption correction using spherical harmonics,
 implemented in SCALE3 ABSPACK scaling algorithm.
;
_exptl_crystal_colour yellow
_exptl_crystal_colour_primary yellow
_exptl_crystal_density_diffrn 1.453
_exptl_crystal_description block
_exptl_crystal_F_000 536
_exptl_crystal_size_max 0.14
_exptl_crystal_size_mid 0.12
_exptl_crystal_size_min 0.11
_refine_diff_density_max 1.144
_refine_diff_density_min -0.690
_refine_diff_density_rms 0.133
_refine_ls_extinction_method none
_refine_ls_goodness_of_fit_ref 1.048
_refine_ls_hydrogen_treatment constr
_refine_ls_matrix_type full
_refine_ls_number_parameters 312
_refine_ls_number_reflns 4184
_refine_ls_number_restraints 0
_refine_ls_restrained_S_all 1.048
_refine_ls_R_factor_all 0.1003
_refine_ls_R_factor_gt 0.0787
_refine_ls_shift/su_max 0.001
_refine_ls_shift/su_mean 0.000
_refine_ls_structure_factor_coef Fsqd
_refine_ls_weighting_details 'w=1/[\s^2^(Fo^2^)+(0.1238P)^2^+1.3044P] where P=(Fo^2^+2Fc^2^)/3'
_refine_ls_weighting_scheme calc
_refine_ls_wR_factor_gt 0.2200
_refine_ls_wR_factor_ref 0.2424
_reflns_Friedel_coverage 0.000
_reflns_number_gt 3124
_reflns_number_total 4184
_reflns_threshold_expression 'I > 2\s(I)'
_cod_data_source_file d2ob01542k2.cif
_cod_data_source_block 4-1
_cod_database_code 7158911
_shelx_shelxl_version_number 2018/3
_shelx_space_group_comment
;
The symmetry employed for this shelxl refinement is uniquely defined
by the following loop, which should always be used as a source of
symmetry information in preference to the above space-group names.
They are only intended as comments.
;
_reflns_odcompleteness_completeness 99.81
_reflns_odcompleteness_iscentric 1
_reflns_odcompleteness_theta 26.32
_olex2_refinement_description
;
1. Twinned data refinement
 Scales: 0.432(4)
 0.568(4)
2. Fixed Uiso
 At 1.2 times of:
  All C(H) groups
 At 1.5 times of:
  All C(H,H,H) groups
3.a Ternary CH refined with riding coordinates:
 C9(H9), C20(H20)
3.b Aromatic/amide H refined with riding coordinates:
 C2(H2), C3(H3), C5(H5), C6(H6), C8(H8), C14(H14), C16(H16), C17(H17),
 C19(H19), C24(H24)
3.c Idealised Me refined as rotating group:
 C12(H12A,H12B,H12C), C13(H13A,H13B,H13C), C22(H22A,H22B,H22C), C23(H23A,H23B,
 H23C)
;
_olex2_submission_special_instructions 'No special instructions were received'
_oxdiff_exptl_absorpt_empirical_details
;
Empirical correction (ABSPACK) includes:
- Absorption correction using spherical harmonics
- Frame scaling
;
_oxdiff_exptl_absorpt_empirical_full_max 2.403
_oxdiff_exptl_absorpt_empirical_full_min 0.629

loop_
_space_group_symop_operation_xyz
'x, y, z'
'-x, -y, -z'

loop_
_atom_site_label
_atom_site_type_symbol
_atom_site_fract_x
_atom_site_fract_y
_atom_site_fract_z
_atom_site_U_iso_or_equiv
_atom_site_adp_type
_atom_site_occupancy
_atom_site_site_symmetry_order
_atom_site_calc_flag
_atom_site_refinement_flags_posn
_atom_site_refinement_flags_adp
_atom_site_refinement_flags_occupancy
_atom_site_disorder_assembly
_atom_site_disorder_group
Cl1 Cl 0.17512(19) 0.60525(16) 1.25327(12) 0.0471(5) Uani 1 1 d . . . . .
F1 F 0.3845(5) 0.2122(3) 0.7364(3) 0.0520(10) Uani 1 1 d . . . . .
F2 F 0.1513(4) 0.2013(3) 0.6511(3) 0.0466(9) Uani 1 1 d . . . . .
O1 O 0.2408(4) 0.3033(3) 0.8111(3) 0.0337(9) Uani 1 1 d . . . . .
N1 N 0.2975(5) 0.4214(4) 0.5547(4) 0.0289(10) Uani 1 1 d . . . . .
C1 C 0.2861(6) 0.4696(5) 0.9391(4) 0.0243(11) Uani 1 1 d . . . . .
C2 C 0.2077(6) 0.3902(5) 1.0128(5) 0.0343(13) Uani 1 1 d . . . . .
H2 H 0.175530 0.308075 0.996669 0.041 Uiso 1 1 calc R U . . .
C3 C 0.1765(7) 0.4310(6) 1.1102(5) 0.0380(14) Uani 1 1 d . . . . .
H3 H 0.125231 0.377003 1.160202 0.046 Uiso 1 1 calc R U . . .
C4 C 0.2222(6) 0.5532(5) 1.1326(4) 0.0311(12) Uani 1 1 d . . . . .
C5 C 0.3033(6) 0.6350(5) 1.0617(4) 0.0321(13) Uani 1 1 d . . . . .
H5 H 0.335338 0.716967 1.078447 0.039 Uiso 1 1 calc R U . . .
C6 C 0.3360(6) 0.5930(5) 0.9654(4) 0.0274(12) Uani 1 1 d . . . . .
H6 H 0.391841 0.647290 0.917308 0.033 Uiso 1 1 calc R U . . .
C7 C 0.3134(6) 0.4277(4) 0.8333(4) 0.0247(11) Uani 1 1 d . . . . .
C8 C 0.3905(6) 0.4831(5) 0.7532(4) 0.0274(12) Uani 1 1 d . . . . .
H8 H 0.447171 0.565128 0.754024 0.033 Uiso 1 1 calc R U . . .
C9 C 0.3740(6) 0.3948(5) 0.6596(4) 0.0287(12) Uani 1 1 d . . . . .
H9 H 0.483509 0.395979 0.650526 0.034 Uiso 1 1 calc R U . . .
C10 C 0.2846(6) 0.2763(5) 0.7118(5) 0.0315(12) Uani 1 1 d . . . . .
C12 C 0.1352(6) 0.4262(6) 0.5540(5) 0.0363(13) Uani 1 1 d . . . . .
H12A H 0.059718 0.346998 0.561122 0.054 Uiso 1 1 calc R U . . .
H12B H 0.102338 0.456967 0.485698 0.054 Uiso 1 1 calc R U . . .
H12C H 0.135778 0.477781 0.614793 0.054 Uiso 1 1 calc R U . . .
C13 C 0.3084(8) 0.3501(7) 0.4594(5) 0.0440(16) Uani 1 1 d . . . . .
H13A H 0.265455 0.377489 0.392308 0.066 Uiso 1 1 calc R U . . .
H13B H 0.246353 0.267071 0.466218 0.066 Uiso 1 1 calc R U . . .
H13C H 0.420685 0.359124 0.457394 0.066 Uiso 1 1 calc R U . . .
Cl2 Cl 0.17532(18) 0.73702(15) 0.75766(11) 0.0441(4) Uani 1 1 d . . . . .
F3 F 0.1514(4) 1.1193(3) 0.1502(3) 0.0410(8) Uani 1 1 d . . . . .
F4 F 0.3840(4) 1.2280(3) 0.2383(3) 0.0459(9) Uani 1 1 d . . . . .
O2 O 0.2342(4) 1.0637(3) 0.3108(3) 0.0337(9) Uani 1 1 d . . . . .
N2 N 0.2965(5) 0.9690(4) 0.0589(4) 0.0293(10) Uani 1 1 d . . . . .
C11 C 0.2809(5) 0.9225(4) 0.4422(4) 0.0207(10) Uani 1 1 d . . . . .
C14 C 0.3044(6) 0.7727(5) 0.5674(4) 0.0273(11) Uani 1 1 d . . . . .
H14 H 0.341711 0.709870 0.586199 0.033 Uiso 1 1 calc R U . . .
C15 C 0.2184(6) 0.8101(5) 0.6364(4) 0.0278(12) Uani 1 1 d . . . . .
C16 C 0.1641(6) 0.9056(5) 0.6124(4) 0.0333(13) Uani 1 1 d . . . . .
H16 H 0.108018 0.931514 0.660510 0.040 Uiso 1 1 calc R U . . .
C17 C 0.1969(6) 0.9611(5) 0.5137(4) 0.0294(12) Uani 1 1 d . . . . .
H17 H 0.161904 1.025031 0.495319 0.035 Uiso 1 1 calc R U . . .
C18 C 0.3092(5) 0.9775(5) 0.3361(4) 0.0235(11) Uani 1 1 d . . . . .
C19 C 0.3887(6) 0.9624(5) 0.2561(4) 0.0273(11) Uani 1 1 d . . . . .
H19 H 0.447935 0.910683 0.258510 0.033 Uiso 1 1 calc R U . . .
C20 C 0.3718(6) 1.0374(5) 0.1629(4) 0.0260(11) Uani 1 1 d . . . . .
H20 H 0.481234 1.091372 0.153381 0.031 Uiso 1 1 calc R U . . .
C21 C 0.2832(6) 1.1119(5) 0.2138(4) 0.0272(11) Uani 1 1 d . . . . .
C22 C 0.3064(7) 1.0423(6) -0.0374(5) 0.0382(14) Uani 1 1 d . . . . .
H22A H 0.237662 1.089701 -0.034625 0.057 Uiso 1 1 calc R U . . .
H22B H 0.270612 0.991212 -0.103613 0.057 Uiso 1 1 calc R U . . .
H22C H 0.417327 1.094354 -0.037191 0.057 Uiso 1 1 calc R U . . .
C23 C 0.1353(6) 0.8810(5) 0.0586(5) 0.0338(13) Uani 1 1 d . . . . .
H23A H 0.131999 0.839455 0.126099 0.051 Uiso 1 1 calc R U . . .
H23B H 0.110696 0.824492 -0.003213 0.051 Uiso 1 1 calc R U . . .
H23C H 0.056088 0.920459 0.052692 0.051 Uiso 1 1 calc R U . . .
C24 C 0.3351(6) 0.8290(5) 0.4701(4) 0.0247(11) Uani 1 1 d . . . . .
H24 H 0.392791 0.803641 0.422855 0.030 Uiso 1 1 calc R U . . .

loop_
_atom_site_aniso_label
_atom_site_aniso_U_11
_atom_site_aniso_U_22
_atom_site_aniso_U_33
_atom_site_aniso_U_23
_atom_site_aniso_U_13
_atom_site_aniso_U_12
Cl1 0.0577(9) 0.0446(10) 0.0369(8) -0.0075(7) 0.0180(7) 0.0108(8)
F1 0.076(2) 0.040(2) 0.058(2) 0.0080(18) 0.0129(19) 0.041(2)
F2 0.054(2) 0.0253(19) 0.045(2) -0.0098(16) -0.0012(15) -0.0036(16)
O1 0.051(2) 0.0099(18) 0.036(2) -0.0036(16) 0.0142(17) 0.0022(17)
N1 0.030(2) 0.025(2) 0.031(2) -0.007(2) 0.0035(18) 0.009(2)
C1 0.026(2) 0.014(3) 0.030(3) -0.003(2) 0.003(2) 0.005(2)
C2 0.042(3) 0.013(3) 0.039(3) 0.000(2) 0.006(2) -0.001(2)
C3 0.045(3) 0.028(3) 0.037(3) 0.006(3) 0.017(2) 0.005(3)
C4 0.030(3) 0.029(3) 0.032(3) -0.003(2) 0.005(2) 0.007(2)
C5 0.038(3) 0.018(3) 0.038(3) -0.008(2) 0.002(2) 0.007(2)
C6 0.038(3) 0.015(3) 0.029(3) 0.004(2) 0.003(2) 0.010(2)
C7 0.028(2) 0.009(2) 0.036(3) -0.001(2) -0.001(2) 0.007(2)
C8 0.030(3) 0.016(3) 0.030(3) -0.003(2) 0.004(2) 0.002(2)
C9 0.026(2) 0.029(3) 0.032(3) -0.007(2) 0.004(2) 0.010(2)
C10 0.039(3) 0.019(3) 0.038(3) -0.003(2) 0.004(2) 0.013(2)
C12 0.043(3) 0.038(3) 0.034(3) 0.007(3) 0.004(2) 0.022(3)
C13 0.059(4) 0.045(4) 0.033(3) -0.001(3) 0.018(3) 0.018(3)
Cl2 0.0527(8) 0.0445(10) 0.0347(8) 0.0142(7) 0.0131(6) 0.0135(8)
F3 0.0516(19) 0.044(2) 0.0371(18) 0.0026(16) -0.0001(14) 0.0312(17)
F4 0.071(2) 0.0134(16) 0.047(2) 0.0009(15) 0.0085(17) 0.0058(16)
O2 0.050(2) 0.020(2) 0.036(2) 0.0047(17) 0.0175(17) 0.0151(18)
N2 0.031(2) 0.025(2) 0.028(2) -0.002(2) 0.0042(17) 0.005(2)
C11 0.019(2) 0.010(2) 0.026(3) -0.006(2) -0.0036(18) -0.0017(19)
C14 0.034(3) 0.016(3) 0.030(3) 0.001(2) 0.000(2) 0.007(2)
C15 0.022(2) 0.021(3) 0.032(3) 0.002(2) 0.001(2) -0.002(2)
C16 0.035(3) 0.033(3) 0.030(3) -0.004(3) 0.007(2) 0.008(2)
C17 0.034(3) 0.023(3) 0.034(3) 0.004(2) 0.004(2) 0.015(2)
C18 0.025(2) 0.016(2) 0.028(2) -0.004(2) -0.0031(19) 0.008(2)
C19 0.027(2) 0.024(3) 0.034(3) 0.001(2) 0.001(2) 0.014(2)
C20 0.024(2) 0.023(3) 0.028(3) -0.004(2) 0.0008(19) 0.005(2)
C21 0.036(3) 0.017(3) 0.029(3) 0.002(2) 0.009(2) 0.008(2)
C22 0.047(3) 0.041(4) 0.030(3) 0.012(3) 0.011(2) 0.018(3)
C23 0.032(3) 0.028(3) 0.037(3) 0.004(3) -0.003(2) 0.008(2)
C24 0.026(2) 0.023(3) 0.025(3) -0.003(2) 0.0011(19) 0.009(2)

loop_
_atom_type_symbol
_atom_type_description
_atom_type_scat_dispersion_real
_atom_type_scat_dispersion_imag
_atom_type_scat_source
C C 0.0033 0.0016 'International Tables Vol C Tables 4.2.6.8 and 6.1.1.4'
H H 0.0000 0.0000 'International Tables Vol C Tables 4.2.6.8 and 6.1.1.4'
Cl Cl 0.1484 0.1585 'International Tables Vol C Tables 4.2.6.8 and 6.1.1.4'
F F 0.0171 0.0103 'International Tables Vol C Tables 4.2.6.8 and 6.1.1.4'
N N 0.0061 0.0033 'International Tables Vol C Tables 4.2.6.8 and 6.1.1.4'
O O 0.0106 0.0060 'International Tables Vol C Tables 4.2.6.8 and 6.1.1.4'

loop_
_geom_angle_atom_site_label_1
_geom_angle_atom_site_label_2
_geom_angle_atom_site_label_3
_geom_angle
_geom_angle_site_symmetry_1
_geom_angle_site_symmetry_3
_geom_angle_publ_flag
C10 O1 C7 107.5(4) . . ?
C9 N1 C13 113.8(5) . . ?
C12 N1 C9 115.7(4) . . ?
C12 N1 C13 112.5(4) . . ?
C2 C1 C6 118.9(5) . . ?
C2 C1 C7 121.4(5) . . ?
C6 C1 C7 119.7(5) . . ?
C1 C2 H2 119.6 . . ?
C1 C2 C3 120.8(5) . . ?
C3 C2 H2 119.6 . . ?
C2 C3 H3 120.4 . . ?
C2 C3 C4 119.2(5) . . ?
C4 C3 H3 120.4 . . ?
C3 C4 Cl1 119.3(4) . . ?
C5 C4 Cl1 119.2(4) . . ?
C5 C4 C3 121.5(5) . . ?
C4 C5 H5 120.6 . . ?
C4 C5 C6 118.7(5) . . ?
C6 C5 H5 120.6 . . ?
C1 C6 H6 119.6 . . ?
C5 C6 C1 120.9(5) . . ?
C5 C6 H6 119.6 . . ?
O1 C7 C1 114.1(4) . . ?
C8 C7 O1 112.8(5) . . ?
C8 C7 C1 133.1(5) . . ?
C7 C8 H8 124.8 . . ?
C7 C8 C9 110.4(5) . . ?
C9 C8 H8 124.8 . . ?
N1 C9 C8 113.5(4) . . ?
N1 C9 H9 108.3 . . ?
N1 C9 C10 118.0(4) . . ?
C8 C9 H9 108.3 . . ?
C8 C9 C10 99.8(4) . . ?
C10 C9 H9 108.3 . . ?
F1 C10 O1 106.8(4) . . ?
F1 C10 C9 110.9(4) . . ?
F2 C10 F1 105.5(4) . . ?
F2 C10 O1 107.8(4) . . ?
F2 C10 C9 116.6(5) . . ?
O1 C10 C9 108.7(4) . . ?
N1 C12 H12A 109.5 . . ?
N1 C12 H12B 109.5 . . ?
N1 C12 H12C 109.5 . . ?
H12A C12 H12B 109.5 . . ?
H12A C12 H12C 109.5 . . ?
H12B C12 H12C 109.5 . . ?
N1 C13 H13A 109.5 . . ?
N1 C13 H13B 109.5 . . ?
N1 C13 H13C 109.5 . . ?
H13A C13 H13B 109.5 . . ?
H13A C13 H13C 109.5 . . ?
H13B C13 H13C 109.5 . . ?
C21 O2 C18 106.8(4) . . ?
C20 N2 C22 114.0(5) . . ?
C23 N2 C20 115.9(4) . . ?
C23 N2 C22 112.3(4) . . ?
C17 C11 C18 121.0(5) . . ?
C24 C11 C17 119.5(5) . . ?
C24 C11 C18 119.5(5) . . ?
C15 C14 H14 120.3 . . ?
C15 C14 C24 119.4(5) . . ?
C24 C14 H14 120.3 . . ?
C14 C15 Cl2 119.6(4) . . ?
C14 C15 C16 121.9(5) . . ?
C16 C15 Cl2 118.6(4) . . ?
C15 C16 H16 121.2 . . ?
C17 C16 C15 117.5(5) . . ?
C17 C16 H16 121.2 . . ?
C11 C17 C16 121.1(5) . . ?
C11 C17 H17 119.4 . . ?
C16 C17 H17 119.4 . . ?
O2 C18 C11 114.7(4) . . ?
C19 C18 O2 111.6(5) . . ?
C19 C18 C11 133.7(5) . . ?
C18 C19 H19 124.2 . . ?
C18 C19 C20 111.6(5) . . ?
C20 C19 H19 124.2 . . ?
N2 C20 C19 113.6(4) . . ?
N2 C20 H20 108.1 . . ?
N2 C20 C21 118.9(4) . . ?
C19 C20 H20 108.1 . . ?
C19 C20 C21 99.5(4) . . ?
C21 C20 H20 108.1 . . ?
F3 C21 F4 105.2(4) . . ?
F3 C21 O2 107.3(4) . . ?
F3 C21 C20 115.6(4) . . ?
F4 C21 O2 107.6(4) . . ?
F4 C21 C20 111.4(4) . . ?
O2 C21 C20 109.3(4) . . ?
N2 C22 H22A 109.5 . . ?
N2 C22 H22B 109.5 . . ?
N2 C22 H22C 109.5 . . ?
H22A C22 H22B 109.5 . . ?
H22A C22 H22C 109.5 . . ?
H22B C22 H22C 109.5 . . ?
N2 C23 H23A 109.5 . . ?
N2 C23 H23B 109.5 . . ?
N2 C23 H23C 109.5 . . ?
H23A C23 H23B 109.5 . . ?
H23A C23 H23C 109.5 . . ?
H23B C23 H23C 109.5 . . ?
C11 C24 C14 120.6(5) . . ?
C11 C24 H24 119.7 . . ?
C14 C24 H24 119.7 . . ?

loop_
_geom_bond_atom_site_label_1
_geom_bond_atom_site_label_2
_geom_bond_distance
_geom_bond_site_symmetry_2
_geom_bond_publ_flag
Cl1 C4 1.750(5) . ?
F1 C10 1.352(6) . ?
F2 C10 1.330(6) . ?
O1 C7 1.404(6) . ?
O1 C10 1.390(6) . ?
N1 C9 1.453(7) . ?
N1 C12 1.448(7) . ?
N1 C13 1.472(7) . ?
C1 C2 1.378(7) . ?
C1 C6 1.402(7) . ?
C1 C7 1.463(7) . ?
C2 H2 0.9300 . ?
C2 C3 1.380(8) . ?
C3 H3 0.9300 . ?
C3 C4 1.383(8) . ?
C4 C5 1.378(8) . ?
C5 H5 0.9300 . ?
C5 C6 1.379(7) . ?
C6 H6 0.9300 . ?
C7 C8 1.314(7) . ?
C8 H8 0.9300 . ?
C8 C9 1.508(7) . ?
C9 H9 0.9800 . ?
C9 C10 1.545(8) . ?
C12 H12A 0.9600 . ?
C12 H12B 0.9600 . ?
C12 H12C 0.9600 . ?
C13 H13A 0.9600 . ?
C13 H13B 0.9600 . ?
C13 H13C 0.9600 . ?
Cl2 C15 1.738(5) . ?
F3 C21 1.336(6) . ?
F4 C21 1.367(6) . ?
O2 C18 1.410(6) . ?
O2 C21 1.374(6) . ?
N2 C20 1.453(6) . ?
N2 C22 1.459(7) . ?
N2 C23 1.446(7) . ?
C11 C17 1.387(7) . ?
C11 C18 1.465(7) . ?
C11 C24 1.377(7) . ?
C14 H14 0.9300 . ?
C14 C15 1.371(7) . ?
C14 C24 1.378(7) . ?
C15 C16 1.392(8) . ?
C16 H16 0.9300 . ?
C16 C17 1.392(8) . ?
C17 H17 0.9300 . ?
C18 C19 1.321(7) . ?
C19 H19 0.9300 . ?
C19 C20 1.470(7) . ?
C20 H20 0.9800 . ?
C20 C21 1.543(7) . ?
C22 H22A 0.9600 . ?
C22 H22B 0.9600 . ?
C22 H22C 0.9600 . ?
C23 H23A 0.9600 . ?
C23 H23B 0.9600 . ?
C23 H23C 0.9600 . ?
C24 H24 0.9300 . ?

loop_
_geom_torsion_atom_site_label_1
_geom_torsion_atom_site_label_2
_geom_torsion_atom_site_label_3
_geom_torsion_atom_site_label_4
_geom_torsion
_geom_torsion_site_symmetry_1
_geom_torsion_site_symmetry_2
_geom_torsion_site_symmetry_3
_geom_torsion_site_symmetry_4
_geom_torsion_publ_flag
Cl1 C4 C5 C6 -178.3(4) . . . . ?
O1 C7 C8 C9 1.2(6) . . . . ?
N1 C9 C10 F1 127.3(5) . . . . ?
N1 C9 C10 F2 6.6(7) . . . . ?
N1 C9 C10 O1 -115.5(5) . . . . ?
C1 C2 C3 C4 1.1(9) . . . . ?
C1 C7 C8 C9 -177.7(5) . . . . ?
C2 C1 C6 C5 -1.9(8) . . . . ?
C2 C1 C7 O1 5.4(7) . . . . ?
C2 C1 C7 C8 -175.8(6) . . . . ?
C2 C3 C4 Cl1 177.3(4) . . . . ?
C2 C3 C4 C5 -2.3(9) . . . . ?
C3 C4 C5 C6 1.3(8) . . . . ?
C4 C5 C6 C1 0.8(8) . . . . ?
C6 C1 C2 C3 0.9(8) . . . . ?
C6 C1 C7 O1 -172.7(4) . . . . ?
C6 C1 C7 C8 6.1(9) . . . . ?
C7 O1 C10 F1 112.1(4) . . . . ?
C7 O1 C10 F2 -135.0(4) . . . . ?
C7 O1 C10 C9 -7.7(5) . . . . ?
C7 C1 C2 C3 -177.2(5) . . . . ?
C7 C1 C6 C5 176.2(5) . . . . ?
C7 C8 C9 N1 121.1(5) . . . . ?
C7 C8 C9 C10 -5.4(5) . . . . ?
C8 C9 C10 F1 -109.3(5) . . . . ?
C8 C9 C10 F2 130.0(5) . . . . ?
C8 C9 C10 O1 7.8(5) . . . . ?
C10 O1 C7 C1 -176.7(4) . . . . ?
C10 O1 C7 C8 4.3(6) . . . . ?
C12 N1 C9 C8 -58.2(6) . . . . ?
C12 N1 C9 C10 58.0(6) . . . . ?
C13 N1 C9 C8 169.2(5) . . . . ?
C13 N1 C9 C10 -74.6(6) . . . . ?
Cl2 C15 C16 C17 -178.6(4) . . . . ?
O2 C18 C19 C20 -1.6(6) . . . . ?
N2 C20 C21 F3 -7.9(7) . . . . ?
N2 C20 C21 F4 -127.9(5) . . . . ?
N2 C20 C21 O2 113.2(5) . . . . ?
C11 C18 C19 C20 176.9(5) . . . . ?
C14 C15 C16 C17 1.5(7) . . . . ?
C15 C14 C24 C11 0.4(7) . . . . ?
C15 C16 C17 C11 -0.2(7) . . . . ?
C17 C11 C18 O2 -4.7(6) . . . . ?
C17 C11 C18 C19 176.9(5) . . . . ?
C17 C11 C24 C14 0.9(7) . . . . ?
C18 O2 C21 F3 136.3(4) . . . . ?
C18 O2 C21 F4 -111.0(4) . . . . ?
C18 O2 C21 C20 10.2(5) . . . . ?
C18 C11 C17 C16 177.3(5) . . . . ?
C18 C11 C24 C14 -177.5(4) . . . . ?
C18 C19 C20 N2 -120.3(5) . . . . ?
C18 C19 C20 C21 7.1(5) . . . . ?
C19 C20 C21 F3 -131.7(4) . . . . ?
C19 C20 C21 F4 108.3(4) . . . . ?
C19 C20 C21 O2 -10.5(5) . . . . ?
C21 O2 C18 C11 175.5(4) . . . . ?
C21 O2 C18 C19 -5.7(5) . . . . ?
C22 N2 C20 C19 -169.3(4) . . . . ?
C22 N2 C20 C21 74.2(6) . . . . ?
C23 N2 C20 C19 58.0(6) . . . . ?
C23 N2 C20 C21 -58.5(6) . . . . ?
C24 C11 C17 C16 -1.0(7) . . . . ?
C24 C11 C18 O2 173.7(4) . . . . ?
C24 C11 C18 C19 -4.8(8) . . . . ?
C24 C14 C15 Cl2 178.5(4) . . . . ?
C24 C14 C15 C16 -1.6(7) . . . . ?

loop_
_twin_individual_id
_twin_individual_mass_fraction_refined
1 0.432(4)
2 0.568(4)
